data_4312778
loop_
_publ_author_name
'Helen T. Chifotides'
'Kemal V. Catalan'
'Kim R. Dunbar'

_publ_section_title
;
 Dirhodium Formamidinate Compounds with Bidentate Nitrogen Chelating
 Ligands
;
_journal_name_full 'Inorganic Chemistry'
_journal_page_first 8739
_journal_page_last 8747
_journal_paper_doi 10.1021/ic034737b
_journal_volume 42
_journal_year 2003
_chemical_formula_sum 'C49 H53 B2 F8 N9 O Rh2'
_chemical_formula_weight 1163.44
_chemical_name_common '[Rh2(form)2(bpy)(CH3CN)3][BF4]2.(CH3)2CO'
_space_group_IT_number 14
_symmetry_cell_setting monoclinic
_symmetry_space_group_name_Hall '-P 2yn'
_symmetry_space_group_name_H-M 'P 1 21/n 1'
_atom_sites_solution_hydrogens geom
_atom_sites_solution_primary direct
_atom_sites_solution_secondary difmap
_audit_creation_method SHELXL-97
_cell_angle_alpha 90.00
_cell_angle_beta 101.0440(10)
_cell_angle_gamma 90.00
_cell_formula_units_Z 4
_cell_length_a 13.5856(2)
_cell_length_b 18.0420(2)
_cell_length_c 21.4791(3)
_cell_measurement_temperature 173(2)
_cell_volume 5167.27(12)
_computing_cell_refinement 'SAINT (Bruker)'
_computing_data_collection 'SMART (Bruker)'
_computing_data_reduction 'SAINT (Bruker)'
_computing_structure_refinement 'SHELXL-97 (Sheldrick, 1997)'
_computing_structure_solution 'SHELXS-97 (Sheldrick, 1990)'
_diffrn_ambient_temperature 173(2)
_diffrn_measured_fraction_theta_full 0.880
_diffrn_measured_fraction_theta_max 0.880
_diffrn_measurement_device_type 'Bruker SMART 1000'
_diffrn_measurement_method '/w scans'
_diffrn_radiation_monochromator graphite
_diffrn_radiation_source 'fine-focus sealed tube'
_diffrn_radiation_type MoK\a
_diffrn_radiation_wavelength 0.71073
_diffrn_reflns_av_R_equivalents 0.0594
_diffrn_reflns_av_sigmaI/netI 0.0947
_diffrn_reflns_limit_h_max 17
_diffrn_reflns_limit_h_min -16
_diffrn_reflns_limit_k_max 23
_diffrn_reflns_limit_k_min -15
_diffrn_reflns_limit_l_max 26
_diffrn_reflns_limit_l_min -26
_diffrn_reflns_number 26852
_diffrn_reflns_theta_full 27.66
_diffrn_reflns_theta_max 27.66
_diffrn_reflns_theta_min 1.49
_exptl_absorpt_coefficient_mu 0.713
_exptl_absorpt_correction_T_max 0.8092
_exptl_absorpt_correction_T_min 0.7684
_exptl_absorpt_correction_type multi-scan
_exptl_absorpt_process_details SADABS
_exptl_crystal_colour green
_exptl_crystal_density_diffrn 1.496
_exptl_crystal_density_method 'not measured'
_exptl_crystal_description 'rectangular block'
_exptl_crystal_F_000 2360
_exptl_crystal_size_max 0.39
_exptl_crystal_size_mid 0.39
_exptl_crystal_size_min 0.31
_refine_diff_density_max 1.198
_refine_diff_density_min -0.476
_refine_diff_density_rms 0.099
_refine_ls_extinction_coef 0.00012(4)
_refine_ls_extinction_expression Fc^*^=kFc[1+0.001xFc^2^\l^3^/sin(2\q)]^-1/4^
_refine_ls_extinction_method SHELXL
_refine_ls_goodness_of_fit_ref 1.005
_refine_ls_hydrogen_treatment mixed
_refine_ls_matrix_type full
_refine_ls_number_parameters 733
_refine_ls_number_reflns 10600
_refine_ls_number_restraints 164
_refine_ls_restrained_S_all 1.004
_refine_ls_R_factor_all 0.1056
_refine_ls_R_factor_gt 0.0531
_refine_ls_shift/su_max 0.204
_refine_ls_shift/su_mean 0.006
_refine_ls_structure_factor_coef Fsqd
_refine_ls_weighting_details 'calc w=1/[\s^2^(Fo^2^)+(0.0463P)^2^+0.0000P] where P=(Fo^2^+2Fc^2^)/3'
_refine_ls_weighting_scheme calc
_refine_ls_wR_factor_gt 0.0948
_refine_ls_wR_factor_ref 0.1096
_reflns_number_gt 6770
_reflns_number_total 10600
_reflns_threshold_expression >2sigma(I)
_cod_data_source_file ic034737bsi20030630_121512_1.cif
_cod_data_source_block C:\Structures\Helen\Kemal\kvc16\Compound2a.CIF
_cod_depositor_comments
;
The following automatic conversions were performed:

'_exptl_absorpt_correction_type' value 'multiscan' changed to
'multi-scan' according to the built-in table from CIF Core dictionary
named 'cif_core.dic' version 2.4.1 from 2010-06-29.

Automatic conversion script
Id: cif_fix_values 1646 2011-03-28 12:23:43Z adriana 
;
_cod_database_code 4312778

loop_
_symmetry_equiv_pos_as_xyz
'x, y, z'
'-x+1/2, y+1/2, -z+1/2'
'-x, -y, -z'
'x-1/2, -y-1/2, z-1/2'

loop_
_atom_site_label
_atom_site_type_symbol
_atom_site_fract_x
_atom_site_fract_y
_atom_site_fract_z
_atom_site_U_iso_or_equiv
_atom_site_adp_type
_atom_site_occupancy
_atom_site_symmetry_multiplicity
_atom_site_calc_flag
_atom_site_refinement_flags
_atom_site_disorder_assembly
_atom_site_disorder_group
Rh1 Rh 0.786241(19) 0.665459(13) 0.036696(11) 0.02486(6) Uani 1 1 d . . ..
Rh2 Rh 0.763828(19) 0.771650(13) -0.045132(11) 0.02600(6) Uani 1 1 d . .. .
N3 N 0.8781(2) 0.74750(13) -0.09016(12) 0.0310(7) Uani 1 1 d . . .
N2A N 0.65093(19) 0.80486(14) -0.00229(11) 0.0303(7) Uani 1 1 d . . .
N4 N 0.66581(19) 0.72643(13) -0.11822(11) 0.0301(7) Uani 1 1 d . . .
N1A N 0.70198(19) 0.72995(13) 0.08564(11) 0.0303(7) Uani 1 1 d . . .
N1B N 0.91050(18) 0.72148(13) 0.08497(11) 0.0266(7) Uani 1 1 d . . .
N2 N 0.80012(19) 0.57677(14) 0.10157(11) 0.0312(7) Uani 1 1 d . . .
N1' N 0.85846(19) 0.60218(13) -0.02002(11) 0.0262(7) Uani 1 1 d . . .
N2B N 0.86280(19) 0.82404(13) 0.02099(11) 0.0285(7) Uani 1 1 d . . .
N1 N 0.66701(19) 0.61157(13) -0.01585(11) 0.0289(7) Uani 1 1 d . . .
B1 B 0.7449(3) 0.3459(2) -0.00269(17) 0.0454(12) Uani 0.9739(19) 1 d PDU A -1
B2 B 1.0016(7) 0.9604(5) -0.2314(4) 0.057(5) Uani 0.334(3) 1 d PDU B -1
C10 C 1.0270(3) 0.7394(2) -0.14816(18) 0.0570(12) Uani 1 1 d . . .
H9A H 1.0240 0.7810 -0.1778 0.086 Uiso 1 1 calc R . .
H9B H 1.0245 0.6926 -0.1716 0.086 Uiso 1 1 calc R . .
H9C H 1.0896 0.7420 -0.1168 0.086 Uiso 1 1 calc R . .
C5A C 0.7628(3) 0.7364(2) 0.28690(15) 0.0553(12) Uani 1 1 d . . .
C15A C 0.3643(3) 1.0194(2) -0.12357(17) 0.0519(11) Uani 1 1 d . . .
H15A H 0.3006 1.0128 -0.1092 0.078 Uiso 1 1 calc R . .
H15B H 0.3538 1.0118 -0.1696 0.078 Uiso 1 1 calc R . .
H15C H 0.3895 1.0697 -0.1133 0.078 Uiso 1 1 calc R . .
C4 C 0.5173(3) 0.5323(2) -0.09246(17) 0.0479(11) Uani 1 1 d . . .
H4 H 0.4658 0.5057 -0.1195 0.058 Uiso 1 1 calc R . .
C13A C 0.4147(3) 0.91149(19) -0.04902(16) 0.0440(10) Uani 1 1 d . . .
H13A H 0.3492 0.9125 -0.0395 0.053 Uiso 1 1 calc R . .
C6A C 0.7135(3) 0.6762(2) 0.25439(16) 0.0516(11) Uani 1 1 d . . .
H5A H 0.6948 0.6359 0.2780 0.062 Uiso 1 1 calc R . .
C11A C 0.5354(3) 0.96113(19) -0.10225(16) 0.0439(10) Uani 1 1 d . . .
H11A H 0.5547 0.9955 -0.1312 0.053 Uiso 1 1 calc R . .
C12 C 0.5544(3) 0.6746(2) -0.22177(18) 0.0610(13) Uani 1 1 d . . .
H12A H 0.5284 0.7158 -0.2499 0.091 Uiso 1 1 calc R . .
H12C H 0.4984 0.6465 -0.2110 0.091 Uiso 1 1 calc R . .
H12B H 0.5950 0.6420 -0.2433 0.091 Uiso 1 1 calc R . .
C2A C 0.7185(2) 0.73275(18) 0.15385(14) 0.0314(8) Uani 1 1 d . . .
C8 C 0.8071(3) 0.4688(2) 0.18147(17) 0.0624(13) Uani 1 1 d . . .
H8C H 0.8746 0.4473 0.1898 0.094 Uiso 1 1 calc R . .
H8B H 0.7580 0.4304 0.1648 0.094 Uiso 1 1 calc R . .
H8A H 0.7918 0.4886 0.2210 0.094 Uiso 1 1 calc R . .
C5 C 0.4938(3) 0.5806(2) -0.04889(17) 0.0452(10) Uani 1 1 d . . .
H5 H 0.4261 0.5871 -0.0444 0.054 Uiso 1 1 calc R . .
C7A C 0.6906(2) 0.67319(19) 0.18870(15) 0.0399(10) Uani 1 1 d . . .
H6A H 0.6567 0.6315 0.1677 0.048 Uiso 1 1 calc R . .
C4' C 0.9374(3) 0.51698(18) -0.10516(15) 0.0408(10) Uani 1 1 d . . .
H4' H 0.9647 0.4876 -0.1344 0.049 Uiso 1 1 calc R . .
C3A C 0.7622(3) 0.79350(19) 0.18607(16) 0.0416(10) Uani 1 1 d . . .
H3A H 0.7779 0.8353 0.1629 0.050 Uiso 1 1 calc R . .
C10A C 0.6051(3) 0.90936(19) -0.07262(15) 0.0406(10) Uani 1 1 d . . .
H10A H 0.6715 0.9099 -0.0805 0.049 Uiso 1 1 calc R . .
C14A C 0.4806(3) 0.85865(18) -0.02119(16) 0.0404(10) Uani 1 1 d . . .
H16A H 0.4596 0.8225 0.0057 0.048 Uiso 1 1 calc R . .
C4A C 0.7837(3) 0.7953(2) 0.25133(16) 0.0471(11) Uani 1 1 d . . .
H4A H 0.8139 0.8384 0.2722 0.057 Uiso 1 1 calc R . .
C7 C 0.8024(3) 0.52813(18) 0.13533(15) 0.0357(9) Uani 1 1 d . . .
C3B C 1.0864(2) 0.69424(17) 0.12807(15) 0.0325(9) Uani 1 1 d . . .
H3B H 1.1037 0.7148 0.0909 0.039 Uiso 1 1 calc R . .
C6B C 1.0387(3) 0.63434(18) 0.23652(14) 0.0359(9) Uani 1 1 d . . .
H6B H 1.0212 0.6131 0.2734 0.043 Uiso 1 1 calc R . .
C9 C 0.9431(3) 0.74334(17) -0.11639(15) 0.0352(9) Uani 1 1 d . . .
C12A C 0.4398(3) 0.96369(18) -0.09063(15) 0.0383(10) Uani 1 1 d . . .
C3' C 0.8360(3) 0.51599(17) -0.10598(15) 0.0360(9) Uani 1 1 d . . .
H3' H 0.7929 0.4860 -0.1358 0.043 Uiso 1 1 calc R . .
C9A C 0.5781(2) 0.85752(16) -0.03205(14) 0.0307(9) Uani 1 1 d . . .
C2B C 0.9866(2) 0.69201(16) 0.13428(14) 0.0281(8) Uani 1 1 d . . .
C5B C 1.1393(3) 0.63654(18) 0.23112(15) 0.0363(9) Uani 1 1 d . . .
C11 C 0.6171(3) 0.70407(18) -0.16333(16) 0.0368(9) Uani 1 1 d . . .
C3 C 0.6164(3) 0.52226(18) -0.09714(15) 0.0369(10) Uani 1 1 d . . .
H3 H 0.6336 0.4872 -0.1263 0.044 Uiso 1 1 calc R . .
C2 C 0.6899(2) 0.56282(16) -0.05969(14) 0.0298(8) Uani 1 1 d . . .
C5' C 0.9992(2) 0.56051(17) -0.06194(15) 0.0333(9) Uani 1 1 d . . .
H5' H 1.0695 0.5615 -0.0607 0.040 Uiso 1 1 calc R . .
C6 C 0.5704(2) 0.62009(19) -0.01114(16) 0.0378(9) Uani 1 1 d . . .
H6 H 0.5540 0.6542 0.0190 0.045 Uiso 1 1 calc R . .
C4B C 1.1618(2) 0.66648(17) 0.17621(15) 0.0337(9) Uani 1 1 d . . .
H4B H 1.2296 0.6683 0.1710 0.040 Uiso 1 1 calc R . .
C6' C 0.9568(2) 0.60293(16) -0.02021(14) 0.0287(8) Uani 1 1 d . . .
H6' H 0.9992 0.6337 0.0094 0.034 Uiso 1 1 calc R . .
C7B C 0.9644(2) 0.66197(16) 0.19005(14) 0.0300(8) Uani 1 1 d . . .
H7B H 0.8968 0.6607 0.1958 0.036 Uiso 1 1 calc R . .
C8A C 0.7949(4) 0.7358(3) 0.35853(17) 0.0900(18) Uani 1 1 d . . .
H8AC H 0.7731 0.6894 0.3754 0.135 Uiso 1 1 calc R . .
H8AA H 0.7642 0.7779 0.3765 0.135 Uiso 1 1 calc R . .
H8AB H 0.8681 0.7397 0.3699 0.135 Uiso 1 1 calc R . .
C8B C 1.2214(3) 0.6061(2) 0.28207(16) 0.0568(12) Uani 1 1 d . . .
H8BC H 1.1921 0.5872 0.3172 0.085 Uiso 1 1 calc R . .
H8BA H 1.2695 0.6455 0.2976 0.085 Uiso 1 1 calc R . .
H8BB H 1.2559 0.5657 0.2645 0.085 Uiso 1 1 calc R . .
C13B C 0.8625(3) 1.02666(19) 0.05155(17) 0.0444(10) Uani 1 1 d . . .
H37A H 0.8603 1.0595 0.0858 0.053 Uiso 1 1 calc R . .
C10B C 0.8738(2) 0.93062(18) -0.04620(15) 0.0366(9) Uani 1 1 d . . .
H38A H 0.8798 0.8977 -0.0798 0.044 Uiso 1 1 calc R . .
C12B C 0.8632(3) 1.05550(18) -0.00823(18) 0.0451(11) Uani 1 1 d . . .
C1A C 0.6505(2) 0.78591(17) 0.05649(14) 0.0322(9) Uani 1 1 d . . .
H1A H 0.6106 0.8143 0.0795 0.039 Uiso 1 1 calc R . .
C14B C 0.8649(2) 0.95121(17) 0.06212(16) 0.0356(9) Uani 1 1 d . . .
H41A H 0.8642 0.9326 0.1034 0.043 Uiso 1 1 calc R . .
C11B C 0.8706(2) 1.00703(18) -0.05685(17) 0.0399(10) Uani 1 1 d . . .
H42A H 0.8735 1.0258 -0.0978 0.048 Uiso 1 1 calc R . .
C15B C 0.8603(3) 1.13904(19) -0.0189(2) 0.0664(14) Uani 1 1 d . . .
H15F H 0.8555 1.1643 0.0208 0.100 Uiso 1 1 calc R . .
H15D H 0.8019 1.1518 -0.0515 0.100 Uiso 1 1 calc R . .
H15E H 0.9216 1.1548 -0.0328 0.100 Uiso 1 1 calc R . .
C1B C 0.9194(2) 0.79175(16) 0.07010(14) 0.0273(8) Uani 1 1 d . . .
H1B H 0.9694 0.8207 0.0963 0.033 Uiso 1 1 calc R . .
C2' C 0.7966(2) 0.55949(16) -0.06261(13) 0.0270(8) Uani 1 1 d . . .
C9B C 0.8684(2) 0.90254(16) 0.01285(15) 0.0288(8) Uani 1 1 d . . .
C1S C 1.1009(4) 0.3603(4) 0.2938(3) 0.123(2) Uani 1 1 d . . .
C2S C 1.2024(5) 0.3635(4) 0.2796(4) 0.186(4) Uani 1 1 d . . .
H2SA H 1.2043 0.4006 0.2465 0.280 Uiso 1 1 calc R . .
H2SC H 1.2202 0.3149 0.2647 0.280 Uiso 1 1 calc R . .
H2SB H 1.2503 0.3772 0.3180 0.280 Uiso 1 1 calc R . .
C3S C 1.0766(7) 0.3031(6) 0.3380(4) 0.294(6) Uani 1 1 d . . .
H3SC H 1.0060 0.3076 0.3415 0.442 Uiso 1 1 calc R . .
H3SA H 1.1192 0.3101 0.3799 0.442 Uiso 1 1 calc R . .
H3SB H 1.0885 0.2538 0.3219 0.442 Uiso 1 1 calc R . .
F9 F 0.9524(8) 1.0147(5) -0.2059(4) 0.145(4) Uani 0.334(3) 1 d PD B -1
F5 F 0.9922(8) 0.9235(4) -0.2886(4) 0.138(4) Uani 0.334(3) 1 d PDU B -1
F7 F 1.0854(7) 1.0042(6) -0.2191(4) 0.135(5) Uani 0.334(3) 1 d PDU B -1
F6 F 0.9979(6) 0.9110(4) -0.1826(3) 0.067(3) Uani 0.334(3) 1 d PDU B -1
F2 F 0.66514(18) 0.29955(13) -0.00266(11) 0.0743(8) Uani 0.9739(19) 1 d PDU A -1
F4 F 0.74337(18) 0.40059(13) 0.04183(12) 0.0826(8) Uani 0.9739(19) 1 d PDU A -1
F3 F 0.83374(17) 0.30691(12) 0.01339(11) 0.0628(7) Uani 0.9739(19) 1 d PDU A -1
F1 F 0.7371(2) 0.37636(15) -0.06122(11) 0.0974(9) Uani 0.9739(19) 1 d PDU A -1
O1S O 1.0386(3) 0.3999(2) 0.26258(19) 0.1250(15) Uani 1 1 d . . .
F9B F 0.9174(3) 1.0093(2) -0.2387(2) 0.0857(15) Uani 0.666(3) 1 d P B -2
F6B F 1.0230(5) 0.9170(3) -0.1857(2) 0.113(2) Uani 0.666(3) 1 d PDU B -2
F7B F 1.0798(3) 0.9951(3) -0.2486(2) 0.1023(18) Uani 0.666(3) 1 d PDU B -2
B2B B 0.9943(7) 0.9645(5) -0.2364(4) 0.086(4) Uani 0.666(3) 1 d PDU B -2
F5B F 0.9577(5) 0.9193(3) -0.2869(2) 0.134(3) Uani 0.666(3) 1 d PDU B -2
F3B F 0.7995(8) 0.3955(8) -0.0253(6) 0.096(4) Uani 0.0261(19) 1 d PDU A -2
F4B F 0.7468(13) 0.3713(9) 0.0649(4) 0.080(4) Uani 0.0261(19) 1 d PDU A -2
F2B F 0.6390(7) 0.3661(9) -0.0278(8) 0.087(3) Uani 0.0261(19) 1 d PDU A -2
F1B F 0.7593(13) 0.2808(4) -0.0040(10) 0.070(3) Uani 0.0261(19) 1 d PDU A -2
B1B B 0.7360(8) 0.3526(5) 0.0021(5) 0.045(9) Uani 0.0261(19) 1 d PDU A -2

loop_
_atom_site_aniso_label
_atom_site_aniso_U_11
_atom_site_aniso_U_22
_atom_site_aniso_U_33
_atom_site_aniso_U_23
_atom_site_aniso_U_13
_atom_site_aniso_U_12
Rh1 0.02955(13) 0.02100(12) 0.02476(12) 0.00119(11) 0.00704(10) 0.00316(11)
Rh2 0.03060(13) 0.02254(12) 0.02483(12) 0.00084(11) 0.00520(10) 0.00286(11)
N3 0.0380(16) 0.0244(14) 0.0312(14) 0.0060(11) 0.0078(12) 0.0039(12)
N2A 0.0342(15) 0.0264(14) 0.0317(14) 0.0014(12) 0.0094(12) 0.0085(12)
N4 0.0351(15) 0.0239(14) 0.0303(14) 0.0011(12) 0.0034(12) 0.0041(12)
N1A 0.0417(16) 0.0250(14) 0.0254(13) 0.0026(12) 0.0096(12) 0.0066(12)
N1B 0.0309(14) 0.0245(14) 0.0245(13) 0.0016(11) 0.0053(11) 0.0034(11)
N2 0.0337(15) 0.0293(14) 0.0310(14) -0.0032(12) 0.0077(12) 0.0016(12)
N1' 0.0331(14) 0.0199(13) 0.0256(13) 0.0054(11) 0.0057(11) 0.0053(11)
N2B 0.0339(15) 0.0235(14) 0.0275(13) 0.0038(11) 0.0042(12) 0.0007(11)
N1 0.0315(14) 0.0245(14) 0.0318(14) 0.0034(12) 0.0094(12) 0.0018(12)
B1 0.056(3) 0.034(2) 0.055(2) 0.003(2) 0.034(2) 0.003(2)
B2 0.060(9) 0.070(9) 0.041(7) 0.035(7) 0.008(7) 0.044(7)
C10 0.050(2) 0.061(3) 0.067(2) 0.006(2) 0.0288(19) 0.009(2)
C5A 0.052(2) 0.087(3) 0.0289(18) 0.000(2) 0.0142(17) 0.031(2)
C15A 0.046(2) 0.049(2) 0.061(2) 0.009(2) 0.0113(19) 0.0208(18)
C4 0.045(2) 0.043(2) 0.050(2) -0.0010(19) -0.0036(19) -0.0074(18)
C13A 0.037(2) 0.044(2) 0.052(2) 0.0015(18) 0.0101(17) 0.0046(17)
C6A 0.054(2) 0.063(2) 0.044(2) 0.0229(18) 0.0267(17) 0.0245(19)
C11A 0.050(2) 0.043(2) 0.0425(19) 0.0118(17) 0.0179(17) 0.0074(17)
C12 0.062(3) 0.059(3) 0.050(2) -0.003(2) -0.019(2) -0.010(2)
C2A 0.0313(17) 0.0354(18) 0.0309(16) 0.0062(15) 0.0148(14) 0.0153(15)
C8 0.099(3) 0.042(2) 0.048(2) 0.0196(19) 0.019(2) 0.003(2)
C5 0.0278(19) 0.052(2) 0.058(2) -0.0014(19) 0.0130(17) -0.0021(17)
C7A 0.044(2) 0.043(2) 0.0377(18) 0.0056(16) 0.0197(16) 0.0100(17)
C4' 0.051(2) 0.0354(19) 0.0419(19) -0.0091(16) 0.0245(16) 0.0028(17)
C3A 0.051(2) 0.037(2) 0.0387(19) -0.0081(16) 0.0151(17) 0.0101(17)
C10A 0.038(2) 0.046(2) 0.0402(19) 0.0103(17) 0.0124(16) 0.0102(16)
C14A 0.040(2) 0.0337(19) 0.047(2) 0.0090(17) 0.0093(17) 0.0016(16)
C4A 0.045(2) 0.059(2) 0.0379(19) -0.0155(18) 0.0098(17) 0.0128(19)
C7 0.046(2) 0.0294(18) 0.0332(18) -0.0019(15) 0.0101(16) 0.0014(16)
C3B 0.041(2) 0.0259(17) 0.0307(17) -0.0018(15) 0.0064(15) 0.0043(15)
C6B 0.044(2) 0.0393(19) 0.0235(16) 0.0041(15) 0.0050(15) 0.0042(17)
C9 0.044(2) 0.0265(18) 0.0366(18) 0.0035(15) 0.0107(16) 0.0057(15)
C12A 0.047(2) 0.0319(19) 0.0350(18) -0.0001(16) 0.0050(17) 0.0124(16)
C3' 0.043(2) 0.0256(17) 0.0401(19) -0.0106(15) 0.0098(16) -0.0015(15)
C9A 0.0399(19) 0.0207(16) 0.0313(17) -0.0003(14) 0.0067(15) 0.0084(14)
C2B 0.0359(19) 0.0202(16) 0.0275(16) -0.0041(14) 0.0042(14) 0.0041(14)
C5B 0.050(2) 0.0284(18) 0.0274(17) -0.0045(15) 0.0002(16) 0.0022(16)
C11 0.043(2) 0.0291(18) 0.0376(19) 0.0056(16) 0.0062(17) 0.0039(16)
C3 0.039(2) 0.0281(18) 0.0418(19) -0.0010(16) 0.0034(17) -0.0017(15)
C2 0.0352(18) 0.0219(16) 0.0330(17) 0.0035(14) 0.0088(14) 0.0038(14)
C5' 0.0341(18) 0.0287(18) 0.0386(18) -0.0006(15) 0.0107(15) 0.0051(15)
C6 0.0349(19) 0.036(2) 0.046(2) 0.0042(16) 0.0158(16) 0.0011(16)
C4B 0.0305(18) 0.0337(18) 0.0358(18) -0.0093(16) 0.0033(15) 0.0041(15)
C6' 0.0282(17) 0.0214(16) 0.0357(17) 0.0020(14) 0.0044(14) 0.0024(14)
C7B 0.0352(18) 0.0292(17) 0.0258(16) -0.0047(14) 0.0064(14) 0.0026(15)
C8A 0.084(3) 0.160(5) 0.026(2) 0.006(3) 0.011(2) 0.044(3)
C8B 0.051(2) 0.076(3) 0.039(2) 0.003(2) -0.0034(19) 0.021(2)
C13B 0.045(2) 0.0315(19) 0.057(2) -0.0065(18) 0.0102(18) -0.0010(16)
C10B 0.038(2) 0.0298(18) 0.0387(19) 0.0023(16) -0.0001(16) -0.0035(15)
C12B 0.034(2) 0.0232(18) 0.075(3) 0.0061(19) 0.0019(19) 0.0015(16)
C1A 0.0425(19) 0.0283(18) 0.0291(16) -0.0050(14) 0.0150(15) 0.0051(15)
C14B 0.0361(19) 0.0306(18) 0.0389(19) 0.0038(16) 0.0040(16) -0.0024(15)
C11B 0.035(2) 0.0288(18) 0.054(2) 0.0155(17) 0.0031(17) -0.0039(15)
C15B 0.057(3) 0.0228(19) 0.122(4) 0.009(2) 0.025(3) -0.0022(18)
C1B 0.0319(18) 0.0241(17) 0.0256(16) -0.0050(14) 0.0046(14) -0.0040(14)
C2' 0.0387(19) 0.0157(15) 0.0254(16) 0.0027(13) 0.0029(14) -0.0005(14)
C9B 0.0269(17) 0.0204(16) 0.0373(18) 0.0050(15) 0.0019(14) 0.0021(13)
C1S 0.098(4) 0.173(5) 0.096(4) -0.031(4) 0.010(3) 0.076(4)
C2S 0.100(6) 0.162(7) 0.285(10) 0.049(7) 0.006(6) 0.033(5)
C3S 0.250(9) 0.485(15) 0.186(6) 0.180(8) 0.139(6) 0.169(10)
F9 0.184(9) 0.150(7) 0.112(7) 0.086(6) 0.052(6) 0.104(7)
F5 0.189(8) 0.100(6) 0.120(7) -0.027(6) 0.017(7) 0.106(6)
F7 0.112(8) 0.217(11) 0.066(6) 0.042(7) -0.007(5) -0.046(8)
F6 0.081(5) 0.048(4) 0.068(5) 0.014(4) 0.001(4) -0.018(4)
F2 0.0776(16) 0.0707(15) 0.0761(15) -0.0076(13) 0.0188(13) -0.0279(13)
F4 0.0585(15) 0.0774(16) 0.1169(18) -0.0509(15) 0.0297(14) -0.0093(13)
F3 0.0693(15) 0.0524(13) 0.0685(14) -0.0020(12) 0.0177(12) 0.0144(12)
F1 0.1211(19) 0.0923(18) 0.0948(16) 0.0543(14) 0.0609(14) 0.0425(16)
O1S 0.102(3) 0.134(3) 0.130(3) -0.031(3) -0.001(3) 0.040(3)
F9B 0.076(3) 0.057(2) 0.127(4) 0.050(2) 0.030(3) 0.023(2)
F6B 0.179(6) 0.095(4) 0.060(3) 0.029(3) 0.008(3) 0.031(4)
F7B 0.077(3) 0.109(4) 0.122(4) 0.028(3) 0.020(3) -0.001(3)
B2B 0.098(8) 0.068(7) 0.094(8) -0.009(6) 0.028(7) -0.009(6)
F5B 0.167(5) 0.155(5) 0.063(3) 0.027(3) -0.022(3) -0.017(4)
F3B 0.119(7) 0.090(7) 0.094(7) 0.058(7) 0.059(7) 0.040(7)
F4B 0.056(7) 0.076(7) 0.115(7) -0.054(7) 0.035(7) -0.007(7)
F2B 0.100(5) 0.083(5) 0.086(5) 0.023(5) 0.040(5) 0.006(5)
F1B 0.075(5) 0.062(5) 0.073(5) -0.005(5) 0.018(5) -0.005(5)
B1B 0.056(15) 0.036(14) 0.054(14) 0.001(14) 0.035(14) 0.004(14)

loop_
_atom_type_symbol
_atom_type_description
_atom_type_scat_dispersion_real
_atom_type_scat_dispersion_imag
_atom_type_scat_source
C C 0.0033 0.0016 'International Tables Vol C Tables 4.2.6.8 and 6.1.1.4'
H H 0.0000 0.0000 'International Tables Vol C Tables 4.2.6.8 and 6.1.1.4'
B B 0.0013 0.0007 'International Tables Vol C Tables 4.2.6.8 and 6.1.1.4'
N N 0.0061 0.0033 'International Tables Vol C Tables 4.2.6.8 and 6.1.1.4'
F F 0.0171 0.0103 'International Tables Vol C Tables 4.2.6.8 and 6.1.1.4'
Rh Rh -1.1178 0.9187 'International Tables Vol C Tables 4.2.6.8 and 6.1.1.4'
O O 0.0106 0.0060 'International Tables Vol C Tables 4.2.6.8 and 6.1.1.4'

loop_
_geom_angle_atom_site_label_1
_geom_angle_atom_site_label_2
_geom_angle_atom_site_label_3
_geom_angle
_geom_angle_site_symmetry_1
_geom_angle_site_symmetry_3
_geom_angle_publ_flag
N1 Rh1 N1' 79.93(10) . . ?
N1 Rh1 N1A 95.27(10) . . ?
N1' Rh1 N1A 174.10(9) . . ?
N1 Rh1 N1B 176.48(10) . . ?
N1' Rh1 N1B 97.61(10) . . ?
N1A Rh1 N1B 87.02(10) . . ?
N1 Rh1 N2 87.99(9) . . ?
N1' Rh1 N2 88.72(9) . . ?
N1A Rh1 N2 94.57(10) . . ?
N1B Rh1 N2 94.51(9) . . ?
N1 Rh1 Rh2 89.97(7) . . ?
N1' Rh1 Rh2 90.93(6) . . ?
N1A Rh1 Rh2 85.61(7) . . ?
N1B Rh1 Rh2 87.54(6) . . ?
N2 Rh1 Rh2 177.95(7) . . ?
N2B Rh2 N2A 90.12(10) . . ?
N2B Rh2 N4 174.36(10) . . ?
N2A Rh2 N4 91.64(10) . . ?
N2B Rh2 N3 88.18(10) . . ?
N2A Rh2 N3 175.13(10) . . ?
N4 Rh2 N3 89.63(10) . . ?
N2B Rh2 Rh1 83.76(7) . . ?
N2A Rh2 Rh1 84.89(7) . . ?
N4 Rh2 Rh1 101.73(7) . . ?
N3 Rh2 Rh1 99.45(7) . . ?
C9 N3 Rh2 171.4(2) . . ?
C1A N2A C9A 118.3(3) . . ?
C1A N2A Rh2 120.3(2) . . ?
C9A N2A Rh2 120.8(2) . . ?
C11 N4 Rh2 172.7(3) . . ?
C1A N1A C2A 115.0(3) . . ?
C1A N1A Rh1 119.2(2) . . ?
C2A N1A Rh1 123.12(19) . . ?
C1B N1B C2B 116.7(2) . . ?
C1B N1B Rh1 116.89(19) . . ?
C2B N1B Rh1 126.40(19) . . ?
C7 N2 Rh1 176.4(3) . . ?
C6' N1' C2' 119.6(3) . . ?
C6' N1' Rh1 126.0(2) . . ?
C2' N1' Rh1 114.3(2) . . ?
C1B N2B C9B 120.0(2) . . ?
C1B N2B Rh2 124.8(2) . . ?
C9B N2B Rh2 115.21(18) . . ?
C6 N1 C2 118.7(3) . . ?
C6 N1 Rh1 126.0(2) . . ?
C2 N1 Rh1 115.3(2) . . ?
F1 B1 F2 109.1(3) . . ?
F1 B1 F4 110.1(3) . . ?
F2 B1 F4 108.7(3) . . ?
F1 B1 F3 110.3(3) . . ?
F2 B1 F3 110.0(3) . . ?
F4 B1 F3 108.7(3) . . ?
F9 B2 F7 87.8(8) . . ?
F9 B2 F5 137.5(9) . . ?
F7 B2 F5 112.5(8) . . ?
F9 B2 F6 93.8(7) . . ?
F7 B2 F6 112.0(7) . . ?
F5 B2 F6 110.7(7) . . ?
C9 C10 H9A 109.5 . . ?
C9 C10 H9B 109.5 . . ?
H9A C10 H9B 109.5 . . ?
C9 C10 H9C 109.5 . . ?
H9A C10 H9C 109.5 . . ?
H9B C10 H9C 109.5 . . ?
C4A C5A C6A 117.2(3) . . ?
C4A C5A C8A 121.4(4) . . ?
C6A C5A C8A 121.4(4) . . ?
C12A C15A H15A 109.5 . . ?
C12A C15A H15B 109.5 . . ?
H15A C15A H15B 109.5 . . ?
C12A C15A H15C 109.5 . . ?
H15A C15A H15C 109.5 . . ?
H15B C15A H15C 109.5 . . ?
C5 C4 C3 119.6(3) . . ?
C5 C4 H4 120.2 . . ?
C3 C4 H4 120.2 . . ?
C14A C13A C12A 122.3(3) . . ?
C14A C13A H13A 118.8 . . ?
C12A C13A H13A 118.8 . . ?
C5A C6A C7A 122.3(3) . . ?
C5A C6A H5A 118.9 . . ?
C7A C6A H5A 118.9 . . ?
C12A C11A C10A 121.6(3) . . ?
C12A C11A H11A 119.2 . . ?
C10A C11A H11A 119.2 . . ?
C11 C12 H12A 109.5 . . ?
C11 C12 H12C 109.5 . . ?
H12A C12 H12C 109.5 . . ?
C11 C12 H12B 109.5 . . ?
H12A C12 H12B 109.5 . . ?
H12C C12 H12B 109.5 . . ?
C3A C2A C7A 118.6(3) . . ?
C3A C2A N1A 120.7(3) . . ?
C7A C2A N1A 120.7(3) . . ?
C7 C8 H8C 109.5 . . ?
C7 C8 H8B 109.5 . . ?
H8C C8 H8B 109.5 . . ?
C7 C8 H8A 109.5 . . ?
H8C C8 H8A 109.5 . . ?
H8B C8 H8A 109.5 . . ?
C4 C5 C6 118.9(3) . . ?
C4 C5 H5 120.6 . . ?
C6 C5 H5 120.6 . . ?
C6A C7A C2A 118.8(3) . . ?
C6A C7A H6A 120.6 . . ?
C2A C7A H6A 120.6 . . ?
C5' C4' C3' 119.9(3) . . ?
C5' C4' H4' 120.1 . . ?
C3' C4' H4' 120.1 . . ?
C4A C3A C2A 121.4(3) . . ?
C4A C3A H3A 119.3 . . ?
C2A C3A H3A 119.3 . . ?
C9A C10A C11A 120.3(3) . . ?
C9A C10A H10A 119.8 . . ?
C11A C10A H10A 119.8 . . ?
C13A C14A C9A 120.3(3) . . ?
C13A C14A H16A 119.9 . . ?
C9A C14A H16A 119.9 . . ?
C5A C4A C3A 121.6(3) . . ?
C5A C4A H4A 119.2 . . ?
C3A C4A H4A 119.2 . . ?
N2 C7 C8 176.8(3) . . ?
C2B C3B C4B 120.5(3) . . ?
C2B C3B H3B 119.7 . . ?
C4B C3B H3B 119.7 . . ?
C7B C6B C5B 121.7(3) . . ?
C7B C6B H6B 119.1 . . ?
C5B C6B H6B 119.1 . . ?
N3 C9 C10 178.3(4) . . ?
C11A C12A C13A 117.0(3) . . ?
C11A C12A C15A 121.3(3) . . ?
C13A C12A C15A 121.6(3) . . ?
C4' C3' C2' 119.6(3) . . ?
C4' C3' H3' 120.2 . . ?
C2' C3' H3' 120.2 . . ?
C10A C9A C14A 118.3(3) . . ?
C10A C9A N2A 119.3(3) . . ?
C14A C9A N2A 122.3(3) . . ?
C3B C2B C7B 118.0(3) . . ?
C3B C2B N1B 119.9(3) . . ?
C7B C2B N1B 122.2(3) . . ?
C4B C5B C6B 117.5(3) . . ?
C4B C5B C8B 120.5(3) . . ?
C6B C5B C8B 122.0(3) . . ?
N4 C11 C12 179.6(4) . . ?
C2 C3 C4 119.9(3) . . ?
C2 C3 H3 120.0 . . ?
C4 C3 H3 120.0 . . ?
N1 C2 C3 120.8(3) . . ?
N1 C2 C2' 114.5(3) . . ?
C3 C2 C2' 124.7(3) . . ?
C4' C5' C6' 118.5(3) . . ?
C4' C5' H5' 120.8 . . ?
C6' C5' H5' 120.8 . . ?
N1 C6 C5 122.1(3) . . ?
N1 C6 H6 119.0 . . ?
C5 C6 H6 119.0 . . ?
C5B C4B C3B 121.3(3) . . ?
C5B C4B H4B 119.4 . . ?
C3B C4B H4B 119.4 . . ?
N1' C6' C5' 122.4(3) . . ?
N1' C6' H6' 118.8 . . ?
C5' C6' H6' 118.8 . . ?
C6B C7B C2B 121.0(3) . . ?
C6B C7B H7B 119.5 . . ?
C2B C7B H7B 119.5 . . ?
C5A C8A H8AC 109.5 . . ?
C5A C8A H8AA 109.5 . . ?
H8AC C8A H8AA 109.5 . . ?
C5A C8A H8AB 109.5 . . ?
H8AC C8A H8AB 109.5 . . ?
H8AA C8A H8AB 109.5 . . ?
C5B C8B H8BC 109.5 . . ?
C5B C8B H8BA 109.5 . . ?
H8BC C8B H8BA 109.5 . . ?
C5B C8B H8BB 109.5 . . ?
H8BC C8B H8BB 109.5 . . ?
H8BA C8B H8BB 109.5 . . ?
C14B C13B C12B 121.2(3) . . ?
C14B C13B H37A 119.4 . . ?
C12B C13B H37A 119.4 . . ?
C9B C10B C11B 120.5(3) . . ?
C9B C10B H38A 119.8 . . ?
C11B C10B H38A 119.8 . . ?
C13B C12B C11B 118.5(3) . . ?
C13B C12B C15B 120.4(3) . . ?
C11B C12B C15B 121.1(4) . . ?
N2A C1A N1A 124.0(3) . . ?
N2A C1A H1A 118.0 . . ?
N1A C1A H1A 118.0 . . ?
C13B C14B C9B 120.3(3) . . ?
C13B C14B H41A 119.9 . . ?
C9B C14B H41A 119.9 . . ?
C12B C11B C10B 120.4(3) . . ?
C12B C11B H42A 119.8 . . ?
C10B C11B H42A 119.8 . . ?
C12B C15B H15F 109.5 . . ?
C12B C15B H15D 109.5 . . ?
H15F C15B H15D 109.5 . . ?
C12B C15B H15E 109.5 . . ?
H15F C15B H15E 109.5 . . ?
H15D C15B H15E 109.5 . . ?
N1B C1B N2B 123.6(3) . . ?
N1B C1B H1B 118.2 . . ?
N2B C1B H1B 118.2 . . ?
N1' C2' C3' 120.0(3) . . ?
N1' C2' C2 116.0(3) . . ?
C3' C2' C2 124.0(3) . . ?
C10B C9B C14B 119.0(3) . . ?
C10B C9B N2B 119.3(3) . . ?
C14B C9B N2B 121.7(3) . . ?
O1S C1S C3S 123.3(6) . . ?
O1S C1S C2S 116.6(6) . . ?
C3S C1S C2S 119.6(6) . . ?
C1S C2S H2SA 109.5 . . ?
C1S C2S H2SC 109.5 . . ?
H2SA C2S H2SC 109.5 . . ?
C1S C2S H2SB 109.5 . . ?
H2SA C2S H2SB 109.5 . . ?
H2SC C2S H2SB 109.5 . . ?
C1S C3S H3SC 109.5 . . ?
C1S C3S H3SA 109.5 . . ?
H3SC C3S H3SA 109.5 . . ?
C1S C3S H3SB 109.5 . . ?
H3SC C3S H3SB 109.5 . . ?
H3SA C3S H3SB 109.5 . . ?
F9B B2B F7B 116.5(6) . . ?
F9B B2B F5B 99.8(6) . . ?
F7B B2B F5B 106.5(7) . . ?
F9B B2B F6B 120.9(7) . . ?
F7B B2B F6B 106.4(7) . . ?
F5B B2B F6B 105.0(6) . . ?
F1B B1B F2B 110.4(10) . . ?
F1B B1B F4B 110.5(10) . . ?
F2B B1B F4B 109.2(10) . . ?
F1B B1B F3B 108.9(11) . . ?
F2B B1B F3B 109.0(9) . . ?
F4B B1B F3B 108.9(9) . . ?

loop_
_geom_bond_atom_site_label_1
_geom_bond_atom_site_label_2
_geom_bond_distance
_geom_bond_site_symmetry_2
_geom_bond_publ_flag
Rh1 N1 2.035(2) . ?
Rh1 N1' 2.051(2) . ?
Rh1 N1A 2.057(3) . ?
Rh1 N1B 2.068(2) . ?
Rh1 N2 2.107(3) . ?
Rh1 Rh2 2.5783(3) . ?
Rh2 N2B 1.997(2) . ?
Rh2 N2A 2.025(3) . ?
Rh2 N4 2.025(2) . ?
Rh2 N3 2.028(3) . ?
N3 C9 1.137(4) . ?
N2A C1A 1.309(4) . ?
N2A C9A 1.431(4) . ?
N4 C11 1.137(4) . ?
N1A C1A 1.316(4) . ?
N1A C2A 1.440(4) . ?
N1B C1B 1.319(4) . ?
N1B C2B 1.433(4) . ?
N2 C7 1.135(4) . ?
N1' C6' 1.337(4) . ?
N1' C2' 1.357(4) . ?
N2B C1B 1.316(4) . ?
N2B C9B 1.431(4) . ?
N1 C6 1.344(4) . ?
N1 C2 1.367(4) . ?
B1 F1 1.358(4) . ?
B1 F2 1.369(4) . ?
B1 F4 1.377(4) . ?
B1 F3 1.382(4) . ?
B2 F9 1.359(12) . ?
B2 F7 1.369(10) . ?
B2 F5 1.382(9) . ?
B2 F6 1.385(9) . ?
C10 C9 1.438(5) . ?
C10 H9A 0.9800 . ?
C10 H9B 0.9800 . ?
C10 H9C 0.9800 . ?
C5A C4A 1.370(5) . ?
C5A C6A 1.391(5) . ?
C5A C8A 1.517(5) . ?
C15A C12A 1.512(5) . ?
C15A H15A 0.9800 . ?
C15A H15B 0.9800 . ?
C15A H15C 0.9800 . ?
C4 C5 1.360(5) . ?
C4 C3 1.382(5) . ?
C4 H4 0.9500 . ?
C13A C14A 1.365(5) . ?
C13A C12A 1.385(5) . ?
C13A H13A 0.9500 . ?
C6A C7A 1.387(5) . ?
C6A H5A 0.9500 . ?
C11A C12A 1.369(5) . ?
C11A C10A 1.394(5) . ?
C11A H11A 0.9500 . ?
C12 C11 1.474(5) . ?
C12 H12A 0.9800 . ?
C12 H12C 0.9800 . ?
C12 H12B 0.9800 . ?
C2A C3A 1.369(4) . ?
C2A C7A 1.403(4) . ?
C8 C7 1.452(5) . ?
C8 H8C 0.9800 . ?
C8 H8B 0.9800 . ?
C8 H8A 0.9800 . ?
C5 C6 1.387(5) . ?
C5 H5 0.9500 . ?
C7A H6A 0.9500 . ?
C4' C5' 1.373(4) . ?
C4' C3' 1.375(5) . ?
C4' H4' 0.9500 . ?
C3A C4A 1.377(5) . ?
C3A H3A 0.9500 . ?
C10A C9A 1.375(4) . ?
C10A H10A 0.9500 . ?
C14A C9A 1.389(5) . ?
C14A H16A 0.9500 . ?
C4A H4A 0.9500 . ?
C3B C2B 1.387(5) . ?
C3B C4B 1.401(4) . ?
C3B H3B 0.9500 . ?
C6B C7B 1.371(4) . ?
C6B C5B 1.395(5) . ?
C6B H6B 0.9500 . ?
C3' C2' 1.400(4) . ?
C3' H3' 0.9500 . ?
C2B C7B 1.400(4) . ?
C5B C4B 1.383(5) . ?
C5B C8B 1.508(5) . ?
C3 C2 1.368(4) . ?
C3 H3 0.9500 . ?
C2 C2' 1.464(4) . ?
C5' C6' 1.385(4) . ?
C5' H5' 0.9500 . ?
C6 H6 0.9500 . ?
C4B H4B 0.9500 . ?
C6' H6' 0.9500 . ?
C7B H7B 0.9500 . ?
C8A H8AC 0.9800 . ?
C8A H8AA 0.9800 . ?
C8A H8AB 0.9800 . ?
C8B H8BC 0.9800 . ?
C8B H8BA 0.9800 . ?
C8B H8BB 0.9800 . ?
C13B C14B 1.379(4) . ?
C13B C12B 1.387(5) . ?
C13B H37A 0.9500 . ?
C10B C9B 1.381(4) . ?
C10B C11B 1.397(4) . ?
C10B H38A 0.9500 . ?
C12B C11B 1.380(5) . ?
C12B C15B 1.524(5) . ?
C1A H1A 0.9500 . ?
C14B C9B 1.383(4) . ?
C14B H41A 0.9500 . ?
C11B H42A 0.9500 . ?
C15B H15F 0.9800 . ?
C15B H15D 0.9800 . ?
C15B H15E 0.9800 . ?
C1B H1B 0.9500 . ?
C1S O1S 1.207(6) . ?
C1S C3S 1.482(11) . ?
C1S C2S 1.469(9) . ?
C2S H2SA 0.9800 . ?
C2S H2SC 0.9800 . ?
C2S H2SB 0.9800 . ?
C3S H3SC 0.9800 . ?
C3S H3SA 0.9800 . ?
C3S H3SB 0.9800 . ?
F9B B2B 1.315(10) . ?
F6B B2B 1.381(8) . ?
F7B B2B 1.356(8) . ?
B2B F5B 1.371(8) . ?
F3B B1B 1.373(11) . ?
F4B B1B 1.373(11) . ?
F2B B1B 1.373(11) . ?
F1B B1B 1.345(7) . ?

loop_
_geom_torsion_atom_site_label_1
_geom_torsion_atom_site_label_2
_geom_torsion_atom_site_label_3
_geom_torsion_atom_site_label_4
_geom_torsion
_geom_torsion_site_symmetry_1
_geom_torsion_site_symmetry_2
_geom_torsion_site_symmetry_3
_geom_torsion_site_symmetry_4
_geom_torsion_publ_flag
N1 Rh1 Rh2 N2B 169.20(10) . . . . ?
N1' Rh1 Rh2 N2B -110.87(10) . . . . ?
N1A Rh1 Rh2 N2B 73.91(10) . . . . ?
N1B Rh1 Rh2 N2B -13.29(10) . . . . ?
N2 Rh1 Rh2 N2B 169(2) . . . . ?
N1 Rh1 Rh2 N2A 78.51(10) . . . . ?
N1' Rh1 Rh2 N2A 158.44(10) . . . . ?
N1A Rh1 Rh2 N2A -16.78(10) . . . . ?
N1B Rh1 Rh2 N2A -103.98(10) . . . . ?
N2 Rh1 Rh2 N2A 78(2) . . . . ?
N1 Rh1 Rh2 N4 -12.11(10) . . . . ?
N1' Rh1 Rh2 N4 67.82(10) . . . . ?
N1A Rh1 Rh2 N4 -107.40(10) . . . . ?
N1B Rh1 Rh2 N4 165.40(10) . . . . ?
N2 Rh1 Rh2 N4 -12(2) . . . . ?
N1 Rh1 Rh2 N3 -103.71(10) . . . . ?
N1' Rh1 Rh2 N3 -23.78(10) . . . . ?
N1A Rh1 Rh2 N3 161.00(10) . . . . ?
N1B Rh1 Rh2 N3 73.80(10) . . . . ?
N2 Rh1 Rh2 N3 -104(2) . . . . ?
N2B Rh2 N3 C9 -64.1(17) . . . . ?
N2A Rh2 N3 C9 5(2) . . . . ?
N4 Rh2 N3 C9 110.7(17) . . . . ?
Rh1 Rh2 N3 C9 -147.5(17) . . . . ?
N2B Rh2 N2A C1A -59.6(2) . . . . ?
N4 Rh2 N2A C1A 125.8(2) . . . . ?
N3 Rh2 N2A C1A -129.1(11) . . . . ?
Rh1 Rh2 N2A C1A 24.1(2) . . . . ?
N2B Rh2 N2A C9A 111.6(2) . . . . ?
N4 Rh2 N2A C9A -63.0(2) . . . . ?
N3 Rh2 N2A C9A 42.1(12) . . . . ?
Rh1 Rh2 N2A C9A -164.7(2) . . . . ?
N2B Rh2 N4 C11 31(3) . . . . ?
N2A Rh2 N4 C11 139(2) . . . . ?
N3 Rh2 N4 C11 -36(2) . . . . ?
Rh1 Rh2 N4 C11 -136(2) . . . . ?
N1 Rh1 N1A C1A -74.2(2) . . . . ?
N1' Rh1 N1A C1A -38.8(11) . . . . ?
N1B Rh1 N1A C1A 103.1(2) . . . . ?
N2 Rh1 N1A C1A -162.6(2) . . . . ?
Rh2 Rh1 N1A C1A 15.3(2) . . . . ?
N1 Rh1 N1A C2A 125.4(2) . . . . ?
N1' Rh1 N1A C2A 160.8(9) . . . . ?
N1B Rh1 N1A C2A -57.3(2) . . . . ?
N2 Rh1 N1A C2A 37.0(2) . . . . ?
Rh2 Rh1 N1A C2A -145.0(2) . . . . ?
N1 Rh1 N1B C1B 61.2(16) . . . . ?
N1' Rh1 N1B C1B 106.8(2) . . . . ?
N1A Rh1 N1B C1B -69.6(2) . . . . ?
N2 Rh1 N1B C1B -163.9(2) . . . . ?
Rh2 Rh1 N1B C1B 16.2(2) . . . . ?
N1 Rh1 N1B C2B -120.7(15) . . . . ?
N1' Rh1 N1B C2B -75.1(2) . . . . ?
N1A Rh1 N1B C2B 108.6(2) . . . . ?
N2 Rh1 N1B C2B 14.2(2) . . . . ?
Rh2 Rh1 N1B C2B -165.7(2) . . . . ?
N1 Rh1 N2 C7 -23(4) . . . . ?
N1' Rh1 N2 C7 -103(4) . . . . ?
N1A Rh1 N2 C7 73(4) . . . . ?
N1B Rh1 N2 C7 160(4) . . . . ?
Rh2 Rh1 N2 C7 -22(6) . . . . ?
N1 Rh1 N1' C6' 177.6(2) . . . . ?
N1A Rh1 N1' C6' 141.7(9) . . . . ?
N1B Rh1 N1' C6' 0.1(2) . . . . ?
N2 Rh1 N1' C6' -94.2(2) . . . . ?
Rh2 Rh1 N1' C6' 87.8(2) . . . . ?
N1 Rh1 N1' C2' 1.15(19) . . . . ?
N1A Rh1 N1' C2' -34.7(10) . . . . ?
N1B Rh1 N1' C2' -176.30(19) . . . . ?
N2 Rh1 N1' C2' 89.3(2) . . . . ?
Rh2 Rh1 N1' C2' -88.65(19) . . . . ?
N2A Rh2 N2B C1B 100.0(3) . . . . ?
N4 Rh2 N2B C1B -151.8(10) . . . . ?
N3 Rh2 N2B C1B -84.6(3) . . . . ?
Rh1 Rh2 N2B C1B 15.2(2) . . . . ?
N2A Rh2 N2B C9B -78.8(2) . . . . ?
N4 Rh2 N2B C9B 29.5(12) . . . . ?
N3 Rh2 N2B C9B 96.7(2) . . . . ?
Rh1 Rh2 N2B C9B -163.6(2) . . . . ?
N1' Rh1 N1 C6 -179.3(3) . . . . ?
N1A Rh1 N1 C6 -2.8(3) . . . . ?
N1B Rh1 N1 C6 -133.3(15) . . . . ?
N2 Rh1 N1 C6 91.6(3) . . . . ?
Rh2 Rh1 N1 C6 -88.4(2) . . . . ?
N1' Rh1 N1 C2 0.4(2) . . . . ?
N1A Rh1 N1 C2 177.0(2) . . . . ?
N1B Rh1 N1 C2 46.4(16) . . . . ?
N2 Rh1 N1 C2 -88.6(2) . . . . ?
Rh2 Rh1 N1 C2 91.4(2) . . . . ?
C4A C5A C6A C7A 3.4(6) . . . . ?
C8A C5A C6A C7A -174.8(4) . . . . ?
C1A N1A C2A C3A -54.8(4) . . . . ?
Rh1 N1A C2A C3A 106.3(3) . . . . ?
C1A N1A C2A C7A 125.5(3) . . . . ?
Rh1 N1A C2A C7A -73.4(3) . . . . ?
C3 C4 C5 C6 1.6(5) . . . . ?
C5A C6A C7A C2A 0.2(5) . . . . ?
C3A C2A C7A C6A -3.6(5) . . . . ?
N1A C2A C7A C6A 176.1(3) . . . . ?
C7A C2A C3A C4A 3.5(5) . . . . ?
N1A C2A C3A C4A -176.2(3) . . . . ?
C12A C11A C10A C9A 2.1(5) . . . . ?
C12A C13A C14A C9A 2.6(5) . . . . ?
C6A C5A C4A C3A -3.6(5) . . . . ?
C8A C5A C4A C3A 174.6(4) . . . . ?
C2A C3A C4A C5A 0.2(5) . . . . ?
Rh1 N2 C7 C8 -122(6) . . . . ?
Rh2 N3 C9 C10 59(14) . . . . ?
C10A C11A C12A C13A -1.3(5) . . . . ?
C10A C11A C12A C15A -179.2(3) . . . . ?
C14A C13A C12A C11A -1.1(5) . . . . ?
C14A C13A C12A C15A 176.9(3) . . . . ?
C5' C4' C3' C2' 0.0(5) . . . . ?
C11A C10A C9A C14A -0.5(5) . . . . ?
C11A C10A C9A N2A 179.9(3) . . . . ?
C13A C14A C9A C10A -1.8(5) . . . . ?
C13A C14A C9A N2A 177.8(3) . . . . ?
C1A N2A C9A C10A 142.3(3) . . . . ?
Rh2 N2A C9A C10A -29.1(4) . . . . ?
C1A N2A C9A C14A -37.3(4) . . . . ?
Rh2 N2A C9A C14A 151.4(3) . . . . ?
C4B C3B C2B C7B 0.6(4) . . . . ?
C4B C3B C2B N1B 179.2(3) . . . . ?
C1B N1B C2B C3B -58.0(4) . . . . ?
Rh1 N1B C2B C3B 123.9(3) . . . . ?
C1B N1B C2B C7B 120.6(3) . . . . ?
Rh1 N1B C2B C7B -57.5(4) . . . . ?
C7B C6B C5B C4B -1.3(5) . . . . ?
C7B C6B C5B C8B -179.9(3) . . . . ?
Rh2 N4 C11 C12 83(76) . . . . ?
C5 C4 C3 C2 -2.4(5) . . . . ?
C6 N1 C2 C3 -1.4(4) . . . . ?
Rh1 N1 C2 C3 178.8(2) . . . . ?
C6 N1 C2 C2' 178.0(3) . . . . ?
Rh1 N1 C2 C2' -1.8(3) . . . . ?
C4 C3 C2 N1 2.3(5) . . . . ?
C4 C3 C2 C2' -177.0(3) . . . . ?
C3' C4' C5' C6' -0.4(5) . . . . ?
C2 N1 C6 C5 0.6(5) . . . . ?
Rh1 N1 C6 C5 -179.7(2) . . . . ?
C4 C5 C6 N1 -0.7(5) . . . . ?
C6B C5B C4B C3B 0.6(5) . . . . ?
C8B C5B C4B C3B 179.2(3) . . . . ?
C2B C3B C4B C5B -0.3(5) . . . . ?
C2' N1' C6' C5' -1.1(4) . . . . ?
Rh1 N1' C6' C5' -177.3(2) . . . . ?
C4' C5' C6' N1' 0.9(5) . . . . ?
C5B C6B C7B C2B 1.6(5) . . . . ?
C3B C2B C7B C6B -1.2(4) . . . . ?
N1B C2B C7B C6B -179.8(3) . . . . ?
C14B C13B C12B C11B -2.6(5) . . . . ?
C14B C13B C12B C15B 179.9(3) . . . . ?
C9A N2A C1A N1A 168.6(3) . . . . ?
Rh2 N2A C1A N1A -20.0(4) . . . . ?
C2A N1A C1A N2A 160.3(3) . . . . ?
Rh1 N1A C1A N2A -1.6(4) . . . . ?
C12B C13B C14B C9B 0.2(5) . . . . ?
C13B C12B C11B C10B 2.2(5) . . . . ?
C15B C12B C11B C10B 179.6(3) . . . . ?
C9B C10B C11B C12B 0.8(5) . . . . ?
C2B N1B C1B N2B 171.4(3) . . . . ?
Rh1 N1B C1B N2B -10.2(4) . . . . ?
C9B N2B C1B N1B 171.9(3) . . . . ?
Rh2 N2B C1B N1B -6.9(4) . . . . ?
C6' N1' C2' C3' 0.6(4) . . . . ?
Rh1 N1' C2' C3' 177.3(2) . . . . ?
C6' N1' C2' C2 -179.1(3) . . . . ?
Rh1 N1' C2' C2 -2.5(3) . . . . ?
C4' C3' C2' N1' -0.1(4) . . . . ?
C4' C3' C2' C2 179.6(3) . . . . ?
N1 C2 C2' N1' 2.8(4) . . . . ?
C3 C2 C2' N1' -177.8(3) . . . . ?
N1 C2 C2' C3' -176.9(3) . . . . ?
C3 C2 C2' C3' 2.4(5) . . . . ?
C11B C10B C9B C14B -3.3(5) . . . . ?
C11B C10B C9B N2B 174.5(3) . . . . ?
C13B C14B C9B C10B 2.8(5) . . . . ?
C13B C14B C9B N2B -174.9(3) . . . . ?
C1B N2B C9B C10B 134.4(3) . . . . ?
Rh2 N2B C9B C10B -46.8(4) . . . . ?
C1B N2B C9B C14B -47.9(4) . . . . ?
Rh2 N2B C9B C14B 130.9(3) . . . . ?
